data_7224105
loop_
_publ_author_name
'Ma, De-Yun'
'Qin, Liang'
'Lei, Jia-Mei'
'Liang, Yun-Qiu'
'Lin, Wei-Jie'
'Yan, Jing-Jing'
'Ding, Wan-Qiu'
'Guo, Hai-Fu'
'Ling, Yun'

_publ_section_title
;
 Structural diversity of a series of coordination polymers built from
 5-substituted isophthalic acid with or without a methyl-functionalized
 N-donor ligand
;
_journal_issue 8
_journal_name_full CrystEngComm
_journal_page_first 1363
_journal_paper_doi 10.1039/C5CE02314A
_journal_volume 18
_journal_year 2016
_chemical_formula_moiety 'C64 H24 N8 O62 Zn13'
_chemical_formula_sum 'C64 H24 N8 O62 Zn13'
_chemical_formula_weight 2746.72
_chemical_name_systematic
; 
 ? 
;
_space_group_IT_number 2
_symmetry_cell_setting orthorhombic
_symmetry_space_group_name_Hall '-P 1'
_symmetry_space_group_name_H-M 'P -1'
_atom_sites_solution_hydrogens geom
_atom_sites_solution_primary direct
_atom_sites_solution_secondary difmap
_audit_creation_method SHELXL-97
_audit_update_record
;
2015-07-29 deposited with the CCDC.
2016-01-05 downloaded from the CCDC.
;
_cell_angle_alpha 110.255(9)
_cell_angle_beta 99.167(11)
_cell_angle_gamma 106.390(9)
_cell_formula_units_Z 1
_cell_length_a 12.882(5)
_cell_length_b 14.292(6)
_cell_length_c 16.936(8)
_cell_measurement_reflns_used 496
_cell_measurement_temperature 293(2)
_cell_measurement_theta_max 20.99
_cell_measurement_theta_min 1.51
_cell_volume 2690(2)
_computing_cell_refinement SMART
_computing_data_collection 'SMART (Bruker, 2008)'
_computing_data_reduction 'SAINT (Bruker, 2008)'
_computing_molecular_graphics SHELXTL
_computing_publication_material SHELXTL
_computing_structure_refinement SHELXTL
_computing_structure_solution 'SHELXTL (Bruker, 2008)'
_diffrn_ambient_temperature 293(2)
_diffrn_measured_fraction_theta_full 0.993
_diffrn_measured_fraction_theta_max 0.993
_diffrn_measurement_device_type 'Bruker Smart Apex Duo CCD'
_diffrn_measurement_method 'phi and omega scans'
_diffrn_radiation_monochromator graphite
_diffrn_radiation_source 'fine-focus sealed tube'
_diffrn_radiation_type MoK\a
_diffrn_radiation_wavelength 0.71073
_diffrn_reflns_av_R_equivalents 0.0633
_diffrn_reflns_av_sigmaI/netI 0.1261
_diffrn_reflns_limit_h_max 15
_diffrn_reflns_limit_h_min -14
_diffrn_reflns_limit_k_max 16
_diffrn_reflns_limit_k_min -16
_diffrn_reflns_limit_l_max 20
_diffrn_reflns_limit_l_min -15
_diffrn_reflns_number 16833
_diffrn_reflns_theta_full 25.00
_diffrn_reflns_theta_max 25.00
_diffrn_reflns_theta_min 1.34
_exptl_absorpt_coefficient_mu 2.941
_exptl_absorpt_correction_T_max 0.7132
_exptl_absorpt_correction_T_min 0.5308
_exptl_absorpt_correction_type multi-scan
_exptl_absorpt_process_details sadabs
_exptl_crystal_colour colorless
_exptl_crystal_density_diffrn 1.696
_exptl_crystal_density_method 'not measured'
_exptl_crystal_description Block
_exptl_crystal_F_000 1350
_exptl_crystal_size_max 0.20
_exptl_crystal_size_mid 0.20
_exptl_crystal_size_min 0.20
_refine_diff_density_max 6.564
_refine_diff_density_min -3.570
_refine_diff_density_rms 0.360
_refine_ls_extinction_method none
_refine_ls_goodness_of_fit_ref 1.470
_refine_ls_hydrogen_treatment mixed
_refine_ls_matrix_type full
_refine_ls_number_parameters 664
_refine_ls_number_reflns 9393
_refine_ls_number_restraints 444
_refine_ls_restrained_S_all 1.505
_refine_ls_R_factor_all 0.2034
_refine_ls_R_factor_gt 0.1636
_refine_ls_shift/su_max 0.000
_refine_ls_shift/su_mean 0.000
_refine_ls_structure_factor_coef Fsqd
_refine_ls_weighting_details 'calc w=1/[\s^2^(Fo^2^)+(0.2000P)^2^+0.0000P] where P=(Fo^2^+2Fc^2^)/3'
_refine_ls_weighting_scheme calc
_refine_ls_wR_factor_gt 0.4142
_refine_ls_wR_factor_ref 0.4428
_reflns_number_gt 5550
_reflns_number_total 9393
_reflns_threshold_expression >2sigma(I)
_cod_data_source_file c5ce02314a2.cif
_cod_data_source_block 3
_cod_depositor_comments 'Adding full bibliography for 7224103--7224111.cif.'
_cod_original_sg_symbol_Hall 'C 2c 2'
_cod_original_sg_symbol_H-M 'C 2 2 21'
_cod_database_code 7224105

loop_
_symmetry_equiv_pos_as_xyz
'x, y, z'
'-x, -y, -z'

loop_
_atom_site_label
_atom_site_type_symbol
_atom_site_fract_x
_atom_site_fract_y
_atom_site_fract_z
_atom_site_U_iso_or_equiv
_atom_site_adp_type
_atom_site_occupancy
_atom_site_symmetry_multiplicity
_atom_site_calc_flag
_atom_site_refinement_flags
Zn1 Zn -0.5000 1.0000 0.5000 0.0245(6) Uani 1 2 d SU
Zn2 Zn 0.09795(15) 1.03329(15) 0.08876(12) 0.0274(5) Uani 1 1 d U
Zn3 Zn 0.07932(16) 0.88004(16) 0.20435(13) 0.0312(6) Uani 1 1 d U
Zn4 Zn 0.15673(16) 1.20102(16) 0.00543(13) 0.0310(5) Uani 1 1 d U
Zn5 Zn -0.67022(19) 0.9387(2) 0.32178(15) 0.0471(7) Uani 1 1 d U
Zn6 Zn -0.3217(2) 0.8642(2) 0.48409(18) 0.0560(8) Uani 1 1 d U
Zn7 Zn -0.5396(3) 0.7833(3) 0.2866(2) 0.0728(9) Uani 1 1 d U
O1 O -0.0335(11) 0.9468(11) 0.2348(9) 0.044(3) Uani 1 1 d U
O2 O -0.0061(9) 1.0648(9) 0.1727(8) 0.033(3) Uani 1 1 d U
O7 O -0.0094(10) 0.7254(10) 0.1556(8) 0.042(3) Uani 1 1 d U
O12 O 0.0442(16) 0.4199(16) 0.1958(13) 0.085(5) Uani 1 1 d U
O11 O -0.0549(14) 0.2663(15) 0.1147(12) 0.073(5) Uani 1 1 d U
O17 O 0.6448(14) 1.4252(13) 0.5153(11) 0.068(4) Uani 1 1 d U
O18 O 0.5499(14) 1.2655(14) 0.4308(11) 0.069(4) Uani 1 1 d U
O13 O 0.2609(12) 1.3040(11) 0.1221(9) 0.050(3) Uani 1 1 d U
O14 O 0.2335(11) 1.1796(11) 0.1788(9) 0.051(4) Uani 1 1 d U
O9 O -0.3280(15) 0.3238(14) -0.1887(12) 0.073(5) Uani 1 1 d U
O10 O -0.2545(13) 0.2051(13) -0.1874(10) 0.063(4) Uani 1 1 d U
O30 O 0.1550(10) 0.9455(10) 0.1444(8) 0.040(3) Uani 1 1 d U
O29 O 0.0261(8) 1.1071(8) 0.0196(6) 0.020(2) Uani 1 1 d U
O20 O 0.2107(11) 1.0132(10) 0.0113(9) 0.044(3) Uani 1 1 d U
O19 O 0.2450(10) 1.1271(10) -0.0550(8) 0.038(3) Uani 1 1 d U
O8 O -0.1289(11) 0.6921(11) 0.0333(9) 0.046(3) Uani 1 1 d U
O25 O -0.5901(10) 1.0746(10) 0.4445(8) 0.040(3) Uani 1 1 d U
O16 O 0.6091(13) 1.7115(13) 0.4384(11) 0.062(4) Uani 1 1 d U
O3 O -0.3683(9) 1.0579(9) 0.4476(7) 0.031(3) Uani 1 1 d U
O21 O 0.5851(11) 0.9949(11) -0.2563(9) 0.046(3) Uani 1 1 d U
O22 O 0.4884(10) 1.1086(10) -0.2375(8) 0.042(3) Uani 1 1 d U
O24 O 0.3905(15) 0.7472(15) -0.0383(12) 0.077(5) Uani 1 1 d U
O23 O 0.5081(14) 0.7488(14) -0.1148(12) 0.073(5) Uani 1 1 d U
O26 O -0.5904(10) 0.8665(10) 0.3798(8) 0.038(3) Uani 1 1 d U
O28 O -0.6667(7) 0.7178(7) 0.3376(6) 0.0129(19) Uani 1 1 d U
O31 O 0.1766(12) 0.9123(11) 0.3202(9) 0.051(4) Uani 1 1 d U
O27 O -0.1734(18) 0.8918(18) 0.5606(15) 0.104(7) Uani 1 1 d U
O4 O -0.2952(17) 0.9362(17) 0.4077(14) 0.095(6) Uani 1 1 d U
O15 O 0.512(2) 1.678(2) 0.3064(17) 0.117(7) Uani 1 1 d U
C7 C -0.0459(13) 1.0260(13) 0.2225(11) 0.029(4) Uani 1 1 d U
N1 N -0.2155(13) 1.3014(13) 0.3019(11) 0.043(4) Uani 1 1 d U
C5 C -0.1985(14) 1.2047(13) 0.3088(11) 0.031(4) Uani 1 1 d U
C6 C -0.1307(13) 1.1659(13) 0.2668(11) 0.028(4) Uani 1 1 d U
H4 H -0.0909 1.2011 0.2377 0.034 Uiso 1 1 calc R
C1 C -0.1204(13) 1.0714(13) 0.2672(11) 0.026(3) Uani 1 1 d U
C2 C -0.1760(15) 1.0298(15) 0.3182(12) 0.040(4) Uani 1 1 d U
H6 H -0.1676 0.9691 0.3226 0.048 Uiso 1 1 calc R
C3 C -0.2431(15) 1.0739(15) 0.3624(12) 0.039(4) Uani 1 1 d U
C4 C -0.2569(15) 1.1619(15) 0.3570(12) 0.040(4) Uani 1 1 d U
H8 H -0.3037 1.1921 0.3845 0.048 Uiso 1 1 calc R
C9 C -0.1040(14) 0.5472(14) 0.0546(11) 0.034(4) Uani 1 1 d U
C15 C -0.0795(14) 0.6623(14) 0.0844(11) 0.032(4) Uani 1 1 d U
C14 C -0.0513(16) 0.5111(15) 0.1088(13) 0.041(4) Uani 1 1 d U
H11 H -0.0004 0.5579 0.1634 0.050 Uiso 1 1 calc R
C13 C -0.0784(17) 0.4010(17) 0.0775(14) 0.047(5) Uani 1 1 d U
N2 N -0.0218(16) 0.3601(16) 0.1335(13) 0.056(5) Uani 1 1 d U
C12 C -0.1413(16) 0.3292(16) -0.0023(13) 0.042(4) Uani 1 1 d U
H14 H -0.1523 0.2570 -0.0200 0.051 Uiso 1 1 calc R
C11 C -0.1905(15) 0.3669(15) -0.0587(12) 0.038(4) Uani 1 1 d U
C10 C -0.1722(14) 0.4777(14) -0.0270(12) 0.034(4) Uani 1 1 d U
H16 H -0.2077 0.5031 -0.0628 0.041 Uiso 1 1 calc R
C22 C 0.4328(15) 1.3177(15) 0.3180(12) 0.038(4) Uani 1 1 d U
H17 H 0.4079 1.2465 0.3101 0.046 Uiso 1 1 calc R
C21 C 0.5228(14) 1.3950(14) 0.3898(11) 0.032(4) Uani 1 1 d U
C20 C 0.5555(15) 1.5015(15) 0.4083(13) 0.040(4) Uani 1 1 d U
H19 H 0.6128 1.5512 0.4589 0.048 Uiso 1 1 calc R
C19 C 0.5024(17) 1.5361(17) 0.3507(14) 0.050(5) Uani 1 1 d U
C18 C 0.4182(17) 1.4560(17) 0.2731(14) 0.052(5) Uani 1 1 d U
H21 H 0.3879 1.4769 0.2313 0.062 Uiso 1 1 calc R
C17 C 0.3797(16) 1.3498(16) 0.2568(13) 0.044(5) Uani 1 1 d U
N3 N 0.5756(13) 1.3573(13) 0.4491(11) 0.042(4) Uani 1 1 d U
C23 C 0.2815(15) 1.2704(14) 0.1777(12) 0.035(4) Uani 1 1 d U
C16 C -0.2622(17) 0.2929(17) -0.1502(14) 0.049(5) Uani 1 1 d U
C32 C 0.5120(14) 1.0357(14) -0.2270(11) 0.032(4) Uani 1 1 d U
C31 C 0.2570(15) 1.0486(15) -0.0371(12) 0.036(4) Uani 1 1 d U
C25 C 0.3344(13) 1.0002(13) -0.0769(11) 0.028(4) Uani 1 1 d U
C30 C 0.3491(13) 0.9161(13) -0.0621(11) 0.031(4) Uani 1 1 d U
H29 H 0.3114 0.8899 -0.0274 0.037 Uiso 1 1 calc R
C27 C 0.4626(13) 0.9930(13) -0.1669(10) 0.027(3) Uani 1 1 d U
C28 C 0.4793(14) 0.9088(14) -0.1540(11) 0.035(4) Uani 1 1 d U
H31 H 0.5269 0.8779 -0.1796 0.041 Uiso 1 1 calc R
C26 C 0.3905(14) 1.0406(14) -0.1270(11) 0.032(4) Uani 1 1 d U
H32 H 0.3815 1.0994 -0.1349 0.039 Uiso 1 1 calc R
C29 C 0.4221(13) 0.8693(13) -0.1002(11) 0.028(4) Uani 1 1 d U
N4 N 0.4402(13) 0.7828(12) -0.0838(10) 0.039(4) Uani 1 1 d U
C24 C 0.536(2) 1.651(2) 0.3713(18) 0.069(7) Uani 1 1 d U
C8 C -0.3100(17) 1.0181(17) 0.4076(14) 0.049(5) Uani 1 1 d U
O6 O -0.2672(14) 1.3442(14) 0.3452(12) 0.074(5) Uani 1 1 d U
O5 O -0.1696(16) 1.3413(16) 0.2554(13) 0.089(6) Uani 1 1 d U

loop_
_atom_site_aniso_label
_atom_site_aniso_U_11
_atom_site_aniso_U_22
_atom_site_aniso_U_33
_atom_site_aniso_U_23
_atom_site_aniso_U_13
_atom_site_aniso_U_12
Zn1 0.0246(9) 0.0267(10) 0.0234(9) 0.0126(7) 0.0054(7) 0.0091(7)
Zn2 0.0289(8) 0.0276(8) 0.0313(8) 0.0159(6) 0.0095(6) 0.0129(6)
Zn3 0.0328(9) 0.0284(9) 0.0350(9) 0.0159(7) 0.0067(7) 0.0130(6)
Zn4 0.0326(8) 0.0269(8) 0.0375(9) 0.0171(7) 0.0086(7) 0.0123(6)
Zn5 0.0402(9) 0.0633(11) 0.0411(10) 0.0282(8) 0.0121(7) 0.0149(7)
Zn6 0.0624(11) 0.0492(10) 0.0582(11) 0.0258(8) 0.0091(8) 0.0229(8)
Zn7 0.0827(12) 0.0672(12) 0.0686(12) 0.0317(9) 0.0210(9) 0.0229(9)
O1 0.044(3) 0.044(3) 0.045(3) 0.0183(16) 0.0126(14) 0.0166(15)
O2 0.033(3) 0.033(3) 0.033(3) 0.0137(15) 0.0098(13) 0.0125(14)
O7 0.043(3) 0.042(3) 0.043(3) 0.0178(16) 0.0116(14) 0.0160(15)
O12 0.085(6) 0.085(6) 0.085(6) 0.036(2) 0.0238(19) 0.031(2)
O11 0.074(5) 0.073(5) 0.073(5) 0.030(2) 0.0209(17) 0.027(2)
O17 0.068(5) 0.068(5) 0.068(5) 0.028(2) 0.0191(16) 0.0250(19)
O18 0.069(5) 0.069(5) 0.069(5) 0.029(2) 0.0196(16) 0.0250(19)
O13 0.051(4) 0.050(4) 0.050(4) 0.0213(17) 0.0138(14) 0.0183(16)
O14 0.052(4) 0.051(4) 0.051(4) 0.0215(17) 0.0141(14) 0.0188(16)
O9 0.073(5) 0.073(5) 0.073(5) 0.030(2) 0.0204(17) 0.027(2)
O10 0.063(4) 0.062(4) 0.063(4) 0.0256(19) 0.0173(16) 0.0231(18)
O30 0.040(3) 0.040(3) 0.041(3) 0.0161(16) 0.0115(13) 0.0153(15)
O29 0.019(2) 0.019(2) 0.020(2) 0.0081(13) 0.0059(12) 0.0072(12)
O20 0.044(3) 0.044(3) 0.044(3) 0.0179(16) 0.0134(14) 0.0160(15)
O19 0.038(3) 0.038(3) 0.038(3) 0.0155(15) 0.0112(13) 0.0140(15)
O8 0.046(3) 0.045(3) 0.046(3) 0.0191(17) 0.0122(14) 0.0171(16)
O25 0.040(3) 0.040(3) 0.041(3) 0.0166(16) 0.0108(13) 0.0152(15)
O16 0.063(4) 0.062(4) 0.062(4) 0.0258(19) 0.0177(16) 0.0223(18)
O3 0.031(3) 0.031(3) 0.031(3) 0.0127(14) 0.0088(13) 0.0109(14)
O21 0.046(3) 0.046(3) 0.046(3) 0.0194(17) 0.0138(14) 0.0165(16)
O22 0.042(3) 0.042(3) 0.042(3) 0.0178(16) 0.0123(14) 0.0148(15)
O24 0.077(5) 0.077(5) 0.077(5) 0.032(2) 0.0222(17) 0.028(2)
O23 0.073(5) 0.073(5) 0.073(5) 0.030(2) 0.0211(17) 0.027(2)
O26 0.038(3) 0.038(3) 0.038(3) 0.0162(15) 0.0105(13) 0.0132(14)
O28 0.013(2) 0.013(2) 0.013(2) 0.0057(12) 0.0036(11) 0.0045(12)
O31 0.050(4) 0.051(4) 0.051(4) 0.0207(17) 0.0149(14) 0.0184(16)
O27 0.104(7) 0.104(7) 0.104(7) 0.043(3) 0.030(2) 0.038(3)
O4 0.095(6) 0.095(6) 0.095(6) 0.039(3) 0.028(2) 0.035(2)
O15 0.117(7) 0.117(7) 0.117(7) 0.048(3) 0.033(2) 0.043(3)
C7 0.029(4) 0.029(4) 0.029(4) 0.0121(18) 0.0083(15) 0.0107(17)
N1 0.043(4) 0.043(4) 0.043(4) 0.0176(18) 0.0128(15) 0.0160(17)
C5 0.031(4) 0.031(4) 0.031(4) 0.0126(18) 0.0090(15) 0.0113(17)
C6 0.028(4) 0.028(4) 0.028(4) 0.0120(18) 0.0078(15) 0.0101(16)
C1 0.026(4) 0.027(4) 0.027(4) 0.0112(17) 0.0076(14) 0.0095(16)
C2 0.040(4) 0.040(4) 0.040(4) 0.017(2) 0.0118(16) 0.0144(19)
C3 0.039(4) 0.039(4) 0.039(4) 0.016(2) 0.0111(16) 0.0143(18)
C4 0.040(4) 0.040(4) 0.040(4) 0.017(2) 0.0113(16) 0.0148(19)
C9 0.034(4) 0.034(4) 0.034(4) 0.0141(19) 0.0099(15) 0.0124(18)
C15 0.032(4) 0.032(4) 0.032(4) 0.0133(18) 0.0089(15) 0.0120(17)
C14 0.041(5) 0.041(5) 0.041(5) 0.017(2) 0.0118(16) 0.0151(19)
C13 0.047(5) 0.047(5) 0.047(5) 0.020(2) 0.0134(17) 0.017(2)
N2 0.057(5) 0.056(5) 0.056(5) 0.024(2) 0.0160(17) 0.021(2)
C12 0.042(5) 0.042(5) 0.042(5) 0.017(2) 0.0125(17) 0.0153(19)
C11 0.038(4) 0.038(4) 0.038(4) 0.015(2) 0.0108(16) 0.0139(18)
C10 0.034(4) 0.034(4) 0.035(4) 0.0142(19) 0.0099(15) 0.0125(18)
C22 0.038(4) 0.038(4) 0.038(4) 0.016(2) 0.0104(16) 0.0142(18)
C21 0.032(4) 0.032(4) 0.032(4) 0.0134(19) 0.0092(15) 0.0119(17)
C20 0.040(4) 0.040(4) 0.040(4) 0.016(2) 0.0113(16) 0.0145(19)
C19 0.050(5) 0.050(5) 0.050(5) 0.020(2) 0.0141(18) 0.018(2)
C18 0.052(5) 0.051(5) 0.051(5) 0.021(2) 0.0145(18) 0.019(2)
C17 0.044(5) 0.044(5) 0.044(5) 0.018(2) 0.0125(17) 0.016(2)
N3 0.042(4) 0.042(4) 0.042(4) 0.0171(18) 0.0119(15) 0.0152(17)
C23 0.035(4) 0.035(4) 0.035(4) 0.0148(19) 0.0100(16) 0.0129(18)
C16 0.048(5) 0.048(5) 0.049(5) 0.020(2) 0.0137(18) 0.018(2)
C32 0.032(4) 0.032(4) 0.032(4) 0.0131(18) 0.0093(15) 0.0117(17)
C31 0.036(4) 0.036(4) 0.036(4) 0.0150(19) 0.0102(16) 0.0132(18)
C25 0.028(4) 0.028(4) 0.028(4) 0.0117(18) 0.0080(15) 0.0101(16)
C30 0.031(4) 0.031(4) 0.031(4) 0.0125(18) 0.0090(15) 0.0112(17)
C27 0.027(4) 0.026(4) 0.027(4) 0.0109(17) 0.0078(14) 0.0095(16)
C28 0.034(4) 0.035(4) 0.035(4) 0.0141(19) 0.0102(15) 0.0124(18)
C26 0.033(4) 0.032(4) 0.032(4) 0.0137(19) 0.0093(15) 0.0114(17)
C29 0.028(4) 0.028(4) 0.028(4) 0.0119(18) 0.0083(15) 0.0099(16)
N4 0.039(4) 0.039(4) 0.040(4) 0.0162(18) 0.0113(15) 0.0150(17)
C24 0.069(7) 0.069(7) 0.069(7) 0.029(3) 0.020(2) 0.025(3)
C8 0.049(5) 0.049(5) 0.049(5) 0.020(2) 0.0143(18) 0.018(2)
O6 0.074(5) 0.074(5) 0.074(5) 0.031(2) 0.0219(17) 0.027(2)
O5 0.089(6) 0.089(6) 0.089(6) 0.037(3) 0.0256(19) 0.033(2)

loop_
_atom_type_symbol
_atom_type_description
_atom_type_scat_dispersion_real
_atom_type_scat_dispersion_imag
_atom_type_scat_source
C C 0.0033 0.0016 'International Tables Vol C Tables 4.2.6.8 and 6.1.1.4'
H H 0.0000 0.0000 'International Tables Vol C Tables 4.2.6.8 and 6.1.1.4'
N N 0.0061 0.0033 'International Tables Vol C Tables 4.2.6.8 and 6.1.1.4'
O O 0.0106 0.0060 'International Tables Vol C Tables 4.2.6.8 and 6.1.1.4'
Zn Zn 0.2839 1.4301 'International Tables Vol C Tables 4.2.6.8 and 6.1.1.4'

loop_
_geom_angle_atom_site_label_1
_geom_angle_atom_site_label_2
_geom_angle_atom_site_label_3
_geom_angle
_geom_angle_site_symmetry_1
_geom_angle_site_symmetry_3
O25 Zn1 O25 180.000(5) . 2_476
O25 Zn1 O26 83.0(5) . .
O25 Zn1 O26 97.0(5) 2_476 .
O25 Zn1 O26 97.0(5) . 2_476
O25 Zn1 O26 83.0(5) 2_476 2_476
O26 Zn1 O26 180.000(3) . 2_476
O25 Zn1 O3 92.5(5) . 2_476
O25 Zn1 O3 87.5(5) 2_476 2_476
O26 Zn1 O3 87.7(5) . 2_476
O26 Zn1 O3 92.3(4) 2_476 2_476
O25 Zn1 O3 87.5(5) . .
O25 Zn1 O3 92.5(5) 2_476 .
O26 Zn1 O3 92.3(4) . .
O26 Zn1 O3 87.7(5) 2_476 .
O3 Zn1 O3 180.000(2) 2_476 .
O25 Zn1 Zn5 43.1(3) . .
O25 Zn1 Zn5 136.9(3) 2_476 .
O26 Zn1 Zn5 40.0(3) . .
O26 Zn1 Zn5 140.0(3) 2_476 .
O3 Zn1 Zn5 92.3(3) 2_476 .
O3 Zn1 Zn5 87.7(3) . .
O25 Zn1 Zn5 136.9(3) . 2_476
O25 Zn1 Zn5 43.1(3) 2_476 2_476
O26 Zn1 Zn5 140.0(3) . 2_476
O26 Zn1 Zn5 40.0(3) 2_476 2_476
O3 Zn1 Zn5 87.7(3) 2_476 2_476
O3 Zn1 Zn5 92.3(3) . 2_476
Zn5 Zn1 Zn5 180.000(1) . 2_476
O30 Zn2 O29 173.4(4) . .
O30 Zn2 O20 87.0(5) . .
O29 Zn2 O20 92.3(5) . .
O30 Zn2 O2 93.6(5) . .
O29 Zn2 O2 87.6(4) . .
O20 Zn2 O2 175.8(5) . .
O30 Zn2 O14 92.4(5) . .
O29 Zn2 O14 94.2(5) . .
O20 Zn2 O14 85.8(5) . .
O2 Zn2 O14 90.0(5) . .
O30 Zn2 O29 92.9(5) . 2_575
O29 Zn2 O29 80.5(4) . 2_575
O20 Zn2 O29 85.6(4) . 2_575
O2 Zn2 O29 98.5(4) . 2_575
O14 Zn2 O29 169.7(5) . 2_575
O30 Zn2 Zn4 146.6(4) . .
O29 Zn2 Zn4 36.8(3) . .
O20 Zn2 Zn4 65.5(4) . .
O2 Zn2 Zn4 112.4(3) . .
O14 Zn2 Zn4 68.2(4) . .
O29 Zn2 Zn4 102.9(3) 2_575 .
O30 Zn3 O7 123.9(5) . .
O30 Zn3 O31 112.5(6) . .
O7 Zn3 O31 104.7(6) . .
O30 Zn3 O1 107.2(6) . .
O7 Zn3 O1 103.3(5) . .
O31 Zn3 O1 103.2(6) . .
O19 Zn4 O29 113.8(5) . .
O19 Zn4 O8 114.7(6) . 2_575
O29 Zn4 O8 115.1(5) . 2_575
O19 Zn4 O13 105.4(5) . .
O29 Zn4 O13 109.5(5) . .
O8 Zn4 O13 96.2(6) 2_575 .
O19 Zn4 Zn2 89.5(4) . .
O29 Zn4 Zn2 40.4(3) . .
O8 Zn4 Zn2 153.5(4) 2_575 .
O13 Zn4 Zn2 87.0(4) . .
O31 Zn5 O21 128.7(6) 1_455 2_575
O31 Zn5 O26 116.3(6) 1_455 .
O21 Zn5 O26 113.9(5) 2_575 .
O31 Zn5 O25 99.8(5) 1_455 .
O21 Zn5 O25 94.5(5) 2_575 .
O26 Zn5 O25 84.4(5) . .
O31 Zn5 O10 83.8(6) 1_455 2_465
O21 Zn5 O10 82.5(6) 2_575 2_465
O26 Zn5 O10 94.8(5) . 2_465
O25 Zn5 O10 176.3(5) . 2_465
O31 Zn5 Zn7 130.3(4) 1_455 .
O21 Zn5 Zn7 86.4(4) 2_575 .
O26 Zn5 Zn7 37.8(4) . .
O25 Zn5 Zn7 112.7(4) . .
O10 Zn5 Zn7 65.1(4) 2_465 .
O31 Zn5 Zn1 116.8(4) 1_455 .
O21 Zn5 Zn1 106.8(4) 2_575 .
O26 Zn5 Zn1 42.2(3) . .
O25 Zn5 Zn1 42.3(3) . .
O10 Zn5 Zn1 136.5(4) 2_465 .
Zn7 Zn5 Zn1 73.10(8) . .
O16 Zn6 O4 121.4(8) 1_445 .
O16 Zn6 O25 107.7(6) 1_445 2_476
O4 Zn6 O25 107.8(8) . 2_476
O16 Zn6 O27 101.9(8) 1_445 .
O4 Zn6 O27 107.9(9) . .
O25 Zn6 O27 109.7(8) 2_476 .
O15 Zn7 O26 116.0(9) 1_445 .
O15 Zn7 O9 93.6(9) 1_445 2_465
O26 Zn7 O9 109.1(6) . 2_465
O15 Zn7 O22 135.7(9) 1_445 2_575
O26 Zn7 O22 98.8(5) . 2_575
O9 Zn7 O22 100.1(7) 2_465 2_575
O15 Zn7 O28 80.6(8) 1_445 .
O26 Zn7 O28 55.0(4) . .
O9 Zn7 O28 70.9(6) 2_465 .
O22 Zn7 O28 143.6(5) 2_575 .
O15 Zn7 Zn5 153.3(8) 1_445 .
O26 Zn7 Zn5 39.3(4) . .
O9 Zn7 Zn5 88.8(5) 2_465 .
O22 Zn7 Zn5 69.4(4) 2_575 .
O28 Zn7 Zn5 75.0(3) . .
C7 O1 Zn3 127.7(12) . .
C7 O2 Zn2 136.2(11) . .
C15 O7 Zn3 132.6(13) . .
C23 O13 Zn4 118.3(13) . .
C23 O14 Zn2 135.0(13) . .
C16 O9 Zn7 119.2(16) . 2_465
C16 O10 Zn5 138.7(15) . 2_465
Zn3 O30 Zn2 123.5(6) . .
Zn4 O29 Zn2 102.8(4) . .
Zn4 O29 Zn2 122.8(5) . 2_575
Zn2 O29 Zn2 99.5(4) . 2_575
C31 O20 Zn2 142.6(13) . .
C31 O19 Zn4 116.9(11) . .
C15 O8 Zn4 154.1(13) . 2_575
Zn6 O25 Zn1 113.6(6) 2_476 .
Zn6 O25 Zn5 121.1(6) 2_476 .
Zn1 O25 Zn5 94.5(5) . .
C24 O16 Zn6 128.6(18) . 1_665
C8 O3 Zn1 134.2(13) . .
C32 O21 Zn5 116.5(12) . 2_575
C32 O22 Zn7 139.8(12) . 2_575
Zn7 O26 Zn5 102.9(6) . .
Zn7 O26 Zn1 131.4(6) . .
Zn5 O26 Zn1 97.8(5) . .
Zn5 O31 Zn3 112.4(7) 1_655 .
C8 O4 Zn6 131.1(18) . .
C24 O15 Zn7 138(2) . 1_665
O2 C7 O1 126.5(16) . .
O2 C7 C1 117.8(15) . .
O1 C7 C1 115.6(15) . .
O6 N1 O5 120.0(19) . .
O6 N1 C5 119.8(17) . .
O5 N1 C5 120.1(17) . .
C6 C5 C4 125.3(17) . .
C6 C5 N1 118.1(15) . .
C4 C5 N1 116.6(15) . .
C5 C6 C1 118.8(16) . .
C5 C6 H4 120.6 . .
C1 C6 H4 120.6 . .
C2 C1 C6 116.1(15) . .
C2 C1 C7 122.8(16) . .
C6 C1 C7 120.8(15) . .
C3 C2 C1 123.1(19) . .
C3 C2 H6 118.4 . .
C1 C2 H6 118.4 . .
C4 C3 C2 119.6(19) . .
C4 C3 C8 120.0(18) . .
C2 C3 C8 120.0(18) . .
C3 C4 C5 116.8(18) . .
C3 C4 H8 121.6 . .
C5 C4 H8 121.6 . .
C10 C9 C14 120.4(17) . .
C10 C9 C15 120.6(17) . .
C14 C9 C15 118.9(16) . .
O7 C15 O8 123.0(17) . .
O7 C15 C9 119.8(16) . .
O8 C15 C9 117.1(16) . .
C9 C14 C13 116.4(18) . .
C9 C14 H11 121.8 . .
C13 C14 H11 121.8 . .
C12 C13 C14 126(2) . .
C12 C13 N2 115.9(19) . .
C14 C13 N2 117.6(18) . .
O12 N2 O11 123(2) . .
O12 N2 C13 118(2) . .
O11 N2 C13 119(2) . .
C13 C12 C11 117.0(19) . .
C13 C12 H14 121.5 . .
C11 C12 H14 121.5 . .
C12 C11 C10 118.7(17) . .
C12 C11 C16 121.4(18) . .
C10 C11 C16 119.9(18) . .
C9 C10 C11 121.0(18) . .
C9 C10 H16 119.5 . .
C11 C10 H16 119.5 . .
C21 C22 C17 118.7(18) . .
C21 C22 H17 120.6 . .
C17 C22 H17 120.6 . .
C20 C21 C22 122.6(17) . .
C20 C21 N3 120.9(16) . .
C22 C21 N3 116.4(16) . .
C21 C20 C19 119.8(18) . .
C21 C20 H19 120.1 . .
C19 C20 H19 120.1 . .
C20 C19 C18 117(2) . .
C20 C19 C24 120(2) . .
C18 C19 C24 123(2) . .
C17 C18 C19 123(2) . .
C17 C18 H21 118.4 . .
C19 C18 H21 118.4 . .
C18 C17 C22 117.9(19) . .
C18 C17 C23 120.4(19) . .
C22 C17 C23 121.6(18) . .
O18 N3 O17 123.8(19) . .
O18 N3 C21 120.2(17) . .
O17 N3 C21 116.0(17) . .
O13 C23 O14 130.2(18) . .
O13 C23 C17 113.8(17) . .
O14 C23 C17 116.0(17) . .
O10 C16 O9 121(2) . .
O10 C16 C11 121(2) . .
O9 C16 C11 118.1(19) . .
O22 C32 O21 127.7(17) . .
O22 C32 C27 118.2(15) . .
O21 C32 C27 113.8(15) . .
O20 C31 O19 125.3(17) . .
O20 C31 C25 118.5(17) . .
O19 C31 C25 116.2(16) . .
C30 C25 C26 121.0(16) . .
C30 C25 C31 119.2(15) . .
C26 C25 C31 119.9(16) . .
C25 C30 C29 119.4(16) . .
C25 C30 H29 120.3 . .
C29 C30 H29 120.3 . .
C28 C27 C26 120.7(16) . .
C28 C27 C32 122.7(15) . .
C26 C27 C32 116.4(15) . .
C27 C28 C29 118.4(16) . .
C27 C28 H31 120.8 . .
C29 C28 H31 120.8 . .
C25 C26 C27 120.1(16) . .
C25 C26 H32 120.0 . .
C27 C26 H32 120.0 . .
C30 C29 C28 120.4(16) . .
C30 C29 N4 120.0(15) . .
C28 C29 N4 119.6(15) . .
O23 N4 O24 122.5(19) . .
O23 N4 C29 117.3(16) . .
O24 N4 C29 120.2(16) . .
O16 C24 O15 122(3) . .
O16 C24 C19 117(2) . .
O15 C24 C19 117(2) . .
O3 C8 O4 123(2) . .
O3 C8 C3 119.9(19) . .
O4 C8 C3 116(2) . .

loop_
_geom_bond_atom_site_label_1
_geom_bond_atom_site_label_2
_geom_bond_distance
_geom_bond_site_symmetry_2
Zn1 O25 2.100(13) .
Zn1 O25 2.100(13) 2_476
Zn1 O26 2.107(12) .
Zn1 O26 2.107(12) 2_476
Zn1 O3 2.132(11) 2_476
Zn1 O3 2.132(11) .
Zn1 Zn5 3.109(3) .
Zn1 Zn5 3.109(3) 2_476
Zn2 O30 2.029(13) .
Zn2 O29 2.098(10) .
Zn2 O20 2.121(13) .
Zn2 O2 2.127(12) .
Zn2 O14 2.152(14) .
Zn2 O29 2.158(10) 2_575
Zn2 Zn4 3.157(3) .
Zn3 O30 1.821(13) .
Zn3 O7 1.971(13) .
Zn3 O31 1.974(15) .
Zn3 O1 1.992(13) .
Zn4 O19 1.938(12) .
Zn4 O29 1.940(10) .
Zn4 O8 1.954(14) 2_575
Zn4 O13 1.975(14) .
Zn5 O31 1.895(14) 1_455
Zn5 O21 1.965(14) 2_575
Zn5 O26 2.017(13) .
Zn5 O25 2.132(13) .
Zn5 O10 2.298(16) 2_465
Zn5 Zn7 3.104(4) .
Zn6 O16 1.916(17) 1_445
Zn6 O4 1.93(2) .
Zn6 O25 1.946(13) 2_476
Zn6 O27 1.98(2) .
Zn7 O15 1.91(3) 1_445
Zn7 O26 1.951(12) .
Zn7 O9 1.967(18) 2_465
Zn7 O22 2.000(14) 2_575
Zn7 O28 2.110(9) .
O1 C7 1.27(2) .
O2 C7 1.26(2) .
O7 C15 1.23(2) .
O12 N2 1.12(2) .
O11 N2 1.19(2) .
O17 N3 1.20(2) .
O18 N3 1.17(2) .
O13 C23 1.22(2) .
O14 C23 1.28(2) .
O9 C16 1.25(3) .
O9 Zn7 1.967(18) 2_465
O10 C16 1.23(2) .
O10 Zn5 2.298(16) 2_465
O29 Zn2 2.158(10) 2_575
O20 C31 1.25(2) .
O19 C31 1.30(2) .
O8 C15 1.25(2) .
O8 Zn4 1.954(14) 2_575
O25 Zn6 1.946(13) 2_476
O16 C24 1.20(3) .
O16 Zn6 1.916(16) 1_665
O3 C8 1.22(2) .
O21 C32 1.32(2) .
O21 Zn5 1.965(14) 2_575
O22 C32 1.22(2) .
O22 Zn7 2.000(14) 2_575
O24 N4 1.23(2) .
O23 N4 1.22(2) .
O31 Zn5 1.895(14) 1_655
O4 C8 1.24(3) .
O15 C24 1.31(3) .
O15 Zn7 1.91(3) 1_665
C7 C1 1.47(2) .
N1 O6 1.20(2) .
N1 O5 1.25(2) .
N1 C5 1.50(2) .
C5 C6 1.33(2) .
C5 C4 1.37(3) .
C6 C1 1.40(2) .
C6 H4 0.9300 .
C1 C2 1.39(2) .
C2 C3 1.37(3) .
C2 H6 0.9300 .
C3 C4 1.35(3) .
C3 C8 1.49(3) .
C4 H8 0.9300 .
C9 C10 1.36(2) .
C9 C14 1.38(3) .
C9 C15 1.46(2) .
C14 C13 1.39(3) .
C14 H11 0.9300 .
C13 C12 1.33(3) .
C13 N2 1.48(3) .
C12 C11 1.40(3) .
C12 H14 0.9300 .
C11 C10 1.42(3) .
C11 C16 1.49(3) .
C10 H16 0.9300 .
C22 C21 1.39(2) .
C22 C17 1.43(3) .
C22 H17 0.9300 .
C21 C20 1.36(3) .
C21 N3 1.46(2) .
C20 C19 1.41(3) .
C20 H19 0.9300 .
C19 C18 1.42(3) .
C19 C24 1.47(3) .
C18 C17 1.37(3) .
C18 H21 0.9300 .
C17 C23 1.51(3) .
C32 C27 1.49(2) .
C31 C25 1.49(2) .
C25 C30 1.36(2) .
C25 C26 1.37(2) .
C30 C29 1.41(2) .
C30 H29 0.9300 .
C27 C28 1.36(2) .
C27 C26 1.42(2) .
C28 C29 1.42(2) .
C28 H31 0.9300 .
C26 H32 0.9300 .
C29 N4 1.43(2) .

loop_
_geom_torsion_atom_site_label_1
_geom_torsion_atom_site_label_2
_geom_torsion_atom_site_label_3
_geom_torsion_atom_site_label_4
_geom_torsion
_geom_torsion_site_symmetry_1
_geom_torsion_site_symmetry_4
O30 Zn2 Zn4 O19 40.9(7) . .
O29 Zn2 Zn4 O19 -129.3(6) . .
O20 Zn2 Zn4 O19 3.6(5) . .
O2 Zn2 Zn4 O19 179.6(5) . .
O14 Zn2 Zn4 O19 99.1(5) . .
O29 Zn2 Zn4 O19 -75.4(4) 2_575 .
O30 Zn2 Zn4 O29 170.2(8) . .
O20 Zn2 Zn4 O29 132.9(6) . .
O2 Zn2 Zn4 O29 -51.1(6) . .
O14 Zn2 Zn4 O29 -131.6(6) . .
O29 Zn2 Zn4 O29 53.9(6) 2_575 .
O30 Zn2 Zn4 O8 -162.5(11) . 2_575
O29 Zn2 Zn4 O8 27.3(10) . 2_575
O20 Zn2 Zn4 O8 160.2(10) . 2_575
O2 Zn2 Zn4 O8 -23.8(9) . 2_575
O14 Zn2 Zn4 O8 -104.3(10) . 2_575
O29 Zn2 Zn4 O8 81.2(9) 2_575 2_575
O30 Zn2 Zn4 O13 -64.6(8) . .
O29 Zn2 Zn4 O13 125.2(6) . .
O20 Zn2 Zn4 O13 -101.9(6) . .
O2 Zn2 Zn4 O13 74.1(5) . .
O14 Zn2 Zn4 O13 -6.4(6) . .
O29 Zn2 Zn4 O13 179.1(5) 2_575 .
O25 Zn1 Zn5 O31 -74.3(7) . 1_455
O25 Zn1 Zn5 O31 105.7(7) 2_476 1_455
O26 Zn1 Zn5 O31 100.6(7) . 1_455
O26 Zn1 Zn5 O31 -79.4(7) 2_476 1_455
O3 Zn1 Zn5 O31 16.9(6) 2_476 1_455
O3 Zn1 Zn5 O31 -163.1(6) . 1_455
Zn5 Zn1 Zn5 O31 128(100) 2_476 1_455
O25 Zn1 Zn5 O21 77.9(7) . 2_575
O25 Zn1 Zn5 O21 -102.1(7) 2_476 2_575
O26 Zn1 Zn5 O21 -107.3(7) . 2_575
O26 Zn1 Zn5 O21 72.7(7) 2_476 2_575
O3 Zn1 Zn5 O21 169.0(5) 2_476 2_575
O3 Zn1 Zn5 O21 -11.0(5) . 2_575
Zn5 Zn1 Zn5 O21 -80(100) 2_476 2_575
O25 Zn1 Zn5 O26 -174.8(7) . .
O25 Zn1 Zn5 O26 5.2(7) 2_476 .
O26 Zn1 Zn5 O26 180.000(5) 2_476 .
O3 Zn1 Zn5 O26 -83.6(6) 2_476 .
O3 Zn1 Zn5 O26 96.4(6) . .
Zn5 Zn1 Zn5 O26 27(100) 2_476 .
O25 Zn1 Zn5 O25 180.000(6) 2_476 .
O26 Zn1 Zn5 O25 174.8(7) . .
O26 Zn1 Zn5 O25 -5.2(7) 2_476 .
O3 Zn1 Zn5 O25 91.2(6) 2_476 .
O3 Zn1 Zn5 O25 -88.8(6) . .
Zn5 Zn1 Zn5 O25 -158(100) 2_476 .
O25 Zn1 Zn5 O10 174.8(8) . 2_465
O25 Zn1 Zn5 O10 -5.2(8) 2_476 2_465
O26 Zn1 Zn5 O10 -10.4(8) . 2_465
O26 Zn1 Zn5 O10 169.6(8) 2_476 2_465
O3 Zn1 Zn5 O10 -94.1(7) 2_476 2_465
O3 Zn1 Zn5 O10 85.9(7) . 2_465
Zn5 Zn1 Zn5 O10 17(100) 2_476 2_465
O25 Zn1 Zn5 Zn7 158.6(5) . .
O25 Zn1 Zn5 Zn7 -21.4(5) 2_476 .
O26 Zn1 Zn5 Zn7 -26.5(5) . .
O26 Zn1 Zn5 Zn7 153.5(5) 2_476 .
O3 Zn1 Zn5 Zn7 -110.2(3) 2_476 .
O3 Zn1 Zn5 Zn7 69.8(3) . .
Zn5 Zn1 Zn5 Zn7 1(100) 2_476 .
O31 Zn5 Zn7 O15 -54.5(18) 1_455 1_445
O21 Zn5 Zn7 O15 165.3(17) 2_575 1_445
O26 Zn5 Zn7 O15 27.2(18) . 1_445
O25 Zn5 Zn7 O15 72.0(17) . 1_445
O10 Zn5 Zn7 O15 -111.3(17) 2_465 1_445
Zn1 Zn5 Zn7 O15 56.6(17) . 1_445
O31 Zn5 Zn7 O26 -81.8(8) 1_455 .
O21 Zn5 Zn7 O26 138.1(7) 2_575 .
O25 Zn5 Zn7 O26 44.7(7) . .
O10 Zn5 Zn7 O26 -138.5(7) 2_465 .
Zn1 Zn5 Zn7 O26 29.3(6) . .
O31 Zn5 Zn7 O9 41.1(8) 1_455 2_465
O21 Zn5 Zn7 O9 -99.0(7) 2_575 2_465
O26 Zn5 Zn7 O9 122.9(8) . 2_465
O25 Zn5 Zn7 O9 167.6(7) . 2_465
O10 Zn5 Zn7 O9 -15.6(7) 2_465 2_465
Zn1 Zn5 Zn7 O9 152.2(5) . 2_465
O31 Zn5 Zn7 O22 142.4(7) 1_455 2_575
O21 Zn5 Zn7 O22 2.3(5) 2_575 2_575
O26 Zn5 Zn7 O22 -135.8(7) . 2_575
O25 Zn5 Zn7 O22 -91.1(5) . 2_575
O10 Zn5 Zn7 O22 85.7(6) 2_465 2_575
Zn1 Zn5 Zn7 O22 -106.5(4) . 2_575
O31 Zn5 Zn7 O28 -29.4(6) 1_455 .
O21 Zn5 Zn7 O28 -169.6(5) 2_575 .
O26 Zn5 Zn7 O28 52.4(6) . .
O25 Zn5 Zn7 O28 97.1(5) . .
O10 Zn5 Zn7 O28 -86.2(5) 2_465 .
Zn1 Zn5 Zn7 O28 81.7(3) . .
O30 Zn3 O1 C7 -5.6(16) . .
O7 Zn3 O1 C7 -137.9(14) . .
O31 Zn3 O1 C7 113.3(15) . .
O30 Zn2 O2 C7 -17.0(16) . .
O29 Zn2 O2 C7 156.5(15) . .
O20 Zn2 O2 C7 -115(6) . .
O14 Zn2 O2 C7 -109.3(16) . .
O29 Zn2 O2 C7 76.5(15) 2_575 .
Zn4 Zn2 O2 C7 -175.7(14) . .
O30 Zn3 O7 C15 -46.2(18) . .
O31 Zn3 O7 C15 -176.8(16) . .
O1 Zn3 O7 C15 75.5(17) . .
O19 Zn4 O13 C23 -77.8(15) . .
O29 Zn4 O13 C23 45.0(15) . .
O8 Zn4 O13 C23 164.4(14) 2_575 .
Zn2 Zn4 O13 C23 10.8(14) . .
O30 Zn2 O14 C23 156.9(17) . .
O29 Zn2 O14 C23 -21.9(18) . .
O20 Zn2 O14 C23 70.1(17) . .
O2 Zn2 O14 C23 -109.5(17) . .
O29 Zn2 O14 C23 36(4) 2_575 .
Zn4 Zn2 O14 C23 4.8(16) . .
O7 Zn3 O30 Zn2 102.7(8) . .
O31 Zn3 O30 Zn2 -129.8(7) . .
O1 Zn3 O30 Zn2 -17.1(9) . .
O29 Zn2 O30 Zn3 -77(4) . .
O20 Zn2 O30 Zn3 -161.4(8) . .
O2 Zn2 O30 Zn3 22.8(8) . .
O14 Zn2 O30 Zn3 112.9(8) . .
O29 Zn2 O30 Zn3 -76.0(7) 2_575 .
Zn4 Zn2 O30 Zn3 165.1(3) . .
O19 Zn4 O29 Zn2 57.7(6) . .
O8 Zn4 O29 Zn2 -166.9(5) 2_575 .
O13 Zn4 O29 Zn2 -60.0(6) . .
O19 Zn4 O29 Zn2 -52.6(7) . 2_575
O8 Zn4 O29 Zn2 82.7(7) 2_575 2_575
O13 Zn4 O29 Zn2 -170.3(6) . 2_575
Zn2 Zn4 O29 Zn2 -110.4(7) . 2_575
O30 Zn2 O29 Zn4 -126(4) . .
O20 Zn2 O29 Zn4 -41.8(5) . .
O2 Zn2 O29 Zn4 134.0(5) . .
O14 Zn2 O29 Zn4 44.2(5) . .
O29 Zn2 O29 Zn4 -127.0(6) 2_575 .
O30 Zn2 O29 Zn2 1(4) . 2_575
O20 Zn2 O29 Zn2 85.2(5) . 2_575
O2 Zn2 O29 Zn2 -99.1(4) . 2_575
O14 Zn2 O29 Zn2 171.1(5) . 2_575
O29 Zn2 O29 Zn2 0.0 2_575 2_575
Zn4 Zn2 O29 Zn2 127.0(6) . 2_575
O30 Zn2 O20 C31 -165(2) . .
O29 Zn2 O20 C31 22(2) . .
O2 Zn2 O20 C31 -66(7) . .
O14 Zn2 O20 C31 -72(2) . .
O29 Zn2 O20 C31 102(2) 2_575 .
Zn4 Zn2 O20 C31 -4.1(18) . .
O29 Zn4 O19 C31 -38.5(13) . .
O8 Zn4 O19 C31 -174.0(12) 2_575 .
O13 Zn4 O19 C31 81.6(13) . .
Zn2 Zn4 O19 C31 -5.2(12) . .
O25 Zn1 O25 Zn6 -153(100) 2_476 2_476
O26 Zn1 O25 Zn6 123.5(7) . 2_476
O26 Zn1 O25 Zn6 -56.5(7) 2_476 2_476
O3 Zn1 O25 Zn6 36.1(6) 2_476 2_476
O3 Zn1 O25 Zn6 -143.9(6) . 2_476
Zn5 Zn1 O25 Zn6 126.8(8) . 2_476
Zn5 Zn1 O25 Zn6 -53.2(8) 2_476 2_476
O25 Zn1 O25 Zn5 80(100) 2_476 .
O26 Zn1 O25 Zn5 -3.3(5) . .
O26 Zn1 O25 Zn5 176.7(5) 2_476 .
O3 Zn1 O25 Zn5 -90.7(5) 2_476 .
O3 Zn1 O25 Zn5 89.3(5) . .
Zn5 Zn1 O25 Zn5 180.000(5) 2_476 .
O31 Zn5 O25 Zn6 -1.8(9) 1_455 2_476
O21 Zn5 O25 Zn6 128.8(8) 2_575 2_476
O26 Zn5 O25 Zn6 -117.6(8) . 2_476
O10 Zn5 O25 Zn6 164(8) 2_465 2_476
Zn7 Zn5 O25 Zn6 -143.3(6) . 2_476
Zn1 Zn5 O25 Zn6 -121.1(9) . 2_476
O31 Zn5 O25 Zn1 119.3(6) 1_455 .
O21 Zn5 O25 Zn1 -110.1(5) 2_575 .
O26 Zn5 O25 Zn1 3.5(5) . .
O10 Zn5 O25 Zn1 -74(9) 2_465 .
Zn7 Zn5 O25 Zn1 -22.2(5) . .
O25 Zn1 O3 C8 -134.2(18) . .
O25 Zn1 O3 C8 45.8(18) 2_476 .
O26 Zn1 O3 C8 -51.3(18) . .
O26 Zn1 O3 C8 128.7(18) 2_476 .
O3 Zn1 O3 C8 36(100) 2_476 .
Zn5 Zn1 O3 C8 -91.0(18) . .
Zn5 Zn1 O3 C8 89.0(18) 2_476 .
O15 Zn7 O26 Zn5 -166.8(9) 1_445 .
O9 Zn7 O26 Zn5 -62.7(8) 2_465 .
O22 Zn7 O26 Zn5 41.3(6) 2_575 .
O28 Zn7 O26 Zn5 -111.0(6) . .
O15 Zn7 O26 Zn1 80.4(12) 1_445 .
O9 Zn7 O26 Zn1 -175.5(9) 2_465 .
O22 Zn7 O26 Zn1 -71.5(9) 2_575 .
O28 Zn7 O26 Zn1 136.2(10) . .
Zn5 Zn7 O26 Zn1 -112.8(11) . .
O31 Zn5 O26 Zn7 122.6(6) 1_455 .
O21 Zn5 O26 Zn7 -46.9(7) 2_575 .
O25 Zn5 O26 Zn7 -139.3(6) . .
O10 Zn5 O26 Zn7 37.1(6) 2_465 .
Zn1 Zn5 O26 Zn7 -135.8(8) . .
O31 Zn5 O26 Zn1 -101.7(6) 1_455 .
O21 Zn5 O26 Zn1 88.9(6) 2_575 .
O25 Zn5 O26 Zn1 -3.5(5) . .
O10 Zn5 O26 Zn1 172.8(5) 2_465 .
Zn7 Zn5 O26 Zn1 135.8(8) . .
O25 Zn1 O26 Zn7 118.5(9) . .
O25 Zn1 O26 Zn7 -61.5(9) 2_476 .
O26 Zn1 O26 Zn7 -33(100) 2_476 .
O3 Zn1 O26 Zn7 -148.7(9) 2_476 .
O3 Zn1 O26 Zn7 31.3(9) . .
Zn5 Zn1 O26 Zn7 114.9(11) . .
Zn5 Zn1 O26 Zn7 -65.1(11) 2_476 .
O25 Zn1 O26 Zn5 3.6(5) . .
O25 Zn1 O26 Zn5 -176.4(5) 2_476 .
O26 Zn1 O26 Zn5 -148(100) 2_476 .
O3 Zn1 O26 Zn5 96.3(5) 2_476 .
O3 Zn1 O26 Zn5 -83.7(5) . .
Zn5 Zn1 O26 Zn5 180.000(5) 2_476 .
O30 Zn3 O31 Zn5 -29.5(9) . 1_655
O7 Zn3 O31 Zn5 107.5(7) . 1_655
O1 Zn3 O31 Zn5 -144.7(7) . 1_655
O16 Zn6 O4 C8 136(2) 1_445 .
O25 Zn6 O4 C8 12(2) 2_476 .
O27 Zn6 O4 C8 -107(2) . .
Zn2 O2 C7 O1 -2(3) . .
Zn2 O2 C7 C1 -177.5(11) . .
Zn3 O1 C7 O2 16(3) . .
Zn3 O1 C7 C1 -168.1(11) . .
O6 N1 C5 C6 -173.1(17) . .
O5 N1 C5 C6 2(3) . .
O6 N1 C5 C4 8(3) . .
O5 N1 C5 C4 -176.3(18) . .
C4 C5 C6 C1 3(3) . .
N1 C5 C6 C1 -175.4(14) . .
C5 C6 C1 C2 -5(2) . .
C5 C6 C1 C7 -179.4(15) . .
O2 C7 C1 C2 174.9(16) . .
O1 C7 C1 C2 -1(2) . .
O2 C7 C1 C6 -11(2) . .
O1 C7 C1 C6 172.8(15) . .
C6 C1 C2 C3 4(3) . .
C7 C1 C2 C3 177.9(17) . .
C1 C2 C3 C4 0(3) . .
C1 C2 C3 C8 173.3(17) . .
C2 C3 C4 C5 -2(3) . .
C8 C3 C4 C5 -175.4(17) . .
C6 C5 C4 C3 1(3) . .
N1 C5 C4 C3 179.1(16) . .
Zn3 O7 C15 O8 -17(3) . .
Zn3 O7 C15 C9 159.5(12) . .
Zn4 O8 C15 O7 6(4) 2_575 .
Zn4 O8 C15 C9 -171(2) 2_575 .
C10 C9 C15 O7 -173.5(17) . .
C14 C9 C15 O7 3(3) . .
C10 C9 C15 O8 4(3) . .
C14 C9 C15 O8 179.9(17) . .
C10 C9 C14 C13 -4(3) . .
C15 C9 C14 C13 179.5(16) . .
C9 C14 C13 C12 7(3) . .
C9 C14 C13 N2 179.0(17) . .
C12 C13 N2 O12 169(2) . .
C14 C13 N2 O12 -4(3) . .
C12 C13 N2 O11 -18(3) . .
C14 C13 N2 O11 169.1(19) . .
C14 C13 C12 C11 -4(3) . .
N2 C13 C12 C11 -176.3(17) . .
C13 C12 C11 C10 -1(3) . .
C13 C12 C11 C16 179.5(19) . .
C14 C9 C10 C11 0(3) . .
C15 C9 C10 C11 175.8(16) . .
C12 C11 C10 C9 3(3) . .
C16 C11 C10 C9 -177.4(17) . .
C17 C22 C21 C20 6(3) . .
C17 C22 C21 N3 -178.6(16) . .
C22 C21 C20 C19 -4(3) . .
N3 C21 C20 C19 -179.3(17) . .
C21 C20 C19 C18 -2(3) . .
C21 C20 C19 C24 178.8(19) . .
C20 C19 C18 C17 7(3) . .
C24 C19 C18 C17 -174(2) . .
C19 C18 C17 C22 -5(3) . .
C19 C18 C17 C23 173.4(18) . .
C21 C22 C17 C18 -2(3) . .
C21 C22 C17 C23 -179.8(16) . .
C20 C21 N3 O18 -177.0(18) . .
C22 C21 N3 O18 8(3) . .
C20 C21 N3 O17 3(3) . .
C22 C21 N3 O17 -172.5(17) . .
Zn4 O13 C23 O14 -12(3) . .
Zn4 O13 C23 C17 167.7(11) . .
Zn2 O14 C23 O13 2(3) . .
Zn2 O14 C23 C17 -177.3(12) . .
C18 C17 C23 O13 17(3) . .
C22 C17 C23 O13 -165.1(18) . .
C18 C17 C23 O14 -163.3(18) . .
C22 C17 C23 O14 15(3) . .
Zn5 O10 C16 O9 1(4) 2_465 .
Zn5 O10 C16 C11 -177.5(13) 2_465 .
Zn7 O9 C16 O10 25(3) 2_465 .
Zn7 O9 C16 C11 -157.3(14) 2_465 .
C12 C11 C16 O10 -21(3) . .
C10 C11 C16 O10 159.6(19) . .
C12 C11 C16 O9 160.6(19) . .
C10 C11 C16 O9 -19(3) . .
Zn7 O22 C32 O21 -7(3) 2_575 .
Zn7 O22 C32 C27 166.1(12) 2_575 .
Zn5 O21 C32 O22 2(2) 2_575 .
Zn5 O21 C32 C27 -171.4(10) 2_575 .
Zn2 O20 C31 O19 1(3) . .
Zn2 O20 C31 C25 179.9(12) . .
Zn4 O19 C31 O20 5(2) . .
Zn4 O19 C31 C25 -173.9(11) . .
O20 C31 C25 C30 3(2) . .
O19 C31 C25 C30 -178.7(15) . .
O20 C31 C25 C26 -177.0(16) . .
O19 C31 C25 C26 2(2) . .
C26 C25 C30 C29 -1(3) . .
C31 C25 C30 C29 179.6(15) . .
O22 C32 C27 C28 176.8(16) . .
O21 C32 C27 C28 -9(2) . .
O22 C32 C27 C26 1(2) . .
O21 C32 C27 C26 174.7(14) . .
C26 C27 C28 C29 1(2) . .
C32 C27 C28 C29 -175.6(15) . .
C30 C25 C26 C27 2(3) . .
C31 C25 C26 C27 -178.5(15) . .
C28 C27 C26 C25 -2(2) . .
C32 C27 C26 C25 174.5(15) . .
C25 C30 C29 C28 0(2) . .
C25 C30 C29 N4 178.6(15) . .
C27 C28 C29 C30 1(2) . .
C27 C28 C29 N4 -178.5(15) . .
C30 C29 N4 O23 -176.6(16) . .
C28 C29 N4 O23 2(2) . .
C30 C29 N4 O24 2(3) . .
C28 C29 N4 O24 -179.3(16) . .
Zn6 O16 C24 O15 19(4) 1_665 .
Zn6 O16 C24 C19 177.2(14) 1_665 .
Zn7 O15 C24 O16 -61(4) 1_665 .
Zn7 O15 C24 C19 141(2) 1_665 .
C20 C19 C24 O16 0(3) . .
C18 C19 C24 O16 -179(2) . .
C20 C19 C24 O15 159(2) . .
C18 C19 C24 O15 -20(4) . .
Zn1 O3 C8 O4 -20(3) . .
Zn1 O3 C8 C3 165.8(12) . .
Zn6 O4 C8 O3 -16(4) . .
Zn6 O4 C8 C3 157.9(15) . .
C4 C3 C8 O3 -8(3) . .
C2 C3 C8 O3 179.1(18) . .
C4 C3 C8 O4 178(2) . .
C2 C3 C8 O4 5(3) . .
